data_7057649
loop_
_publ_author_name
'Sasnovskaya, Valentina D.'
'Kopotkov, Vyacheslav A.'
'Kazakova, Anna V.'
'Talantsev, Artem D.'
'Morgunov, Roman B.'
'Simonov, Sergey V.'
'Zorina, Leokadiya V.'
'Mironov, Vladimir S.'
'Yagubskii, Eduard B.'

_publ_section_title
;
 Slow magnetic relaxation in mononuclear complexes of Tb, Dy, Ho and Er
 with the pentadentate (N3O2) Schiff-base dapsc ligand
;
_journal_issue 18
_journal_name_full 'New Journal of Chemistry'
_journal_page_first 14883
_journal_paper_doi 10.1039/C8NJ01928B
_journal_volume 42
_journal_year 2018
_chemical_formula_moiety 'C11 H23 N7 O6 Tb, 3 (N O3)'
_chemical_formula_sum 'C11 H23 N10 O15 Tb'
_chemical_formula_weight 694.31
_space_group_crystal_system monoclinic
_space_group_IT_number 14
_space_group_name_Hall '-P 2yn'
_space_group_name_H-M_alt 'P 1 21/n 1'
_symmetry_space_group_name_Hall '-P 2yn'
_symmetry_space_group_name_H-M 'P 1 21/n 1'
_atom_sites_solution_hydrogens mixed
_audit_creation_method SHELXL-2016/6
_audit_update_record
;
2018-06-13 deposited with the CCDC.
2018-08-03 downloaded from the CCDC.
;
_cell_angle_alpha 90
_cell_angle_beta 97.152(2)
_cell_angle_gamma 90
_cell_formula_units_Z 4
_cell_length_a 10.0392(2)
_cell_length_b 22.9020(5)
_cell_length_c 10.1819(2)
_cell_measurement_reflns_used 7658
_cell_measurement_temperature 295(1)
_cell_measurement_theta_max 32.2190
_cell_measurement_theta_min 4.0450
_cell_volume 2322.79(8)
_computing_structure_refinement 'SHELXL-2016/6 (Sheldrick, 2016)'
_diffrn_ambient_temperature 295(1)
_diffrn_detector 'CCD plate'
_diffrn_detector_area_resol_mean 5.2283
_diffrn_detector_type AtlasS2
_diffrn_measured_fraction_theta_full 0.992
_diffrn_measured_fraction_theta_max 0.904
_diffrn_measurement_device 'four-circle diffractometer'
_diffrn_measurement_device_type 'Xcalibur, AtlasS2, Gemini'
_diffrn_radiation_monochromator graphite
_diffrn_radiation_probe x-ray
_diffrn_radiation_type 'Mo K\a'
_diffrn_radiation_wavelength 0.71073
_diffrn_reflns_av_R_equivalents 0.0237
_diffrn_reflns_av_unetI/netI 0.0389
_diffrn_reflns_Laue_measured_fraction_full 0.992
_diffrn_reflns_Laue_measured_fraction_max 0.904
_diffrn_reflns_limit_h_max 9
_diffrn_reflns_limit_h_min -15
_diffrn_reflns_limit_k_max 32
_diffrn_reflns_limit_k_min -18
_diffrn_reflns_limit_l_max 14
_diffrn_reflns_limit_l_min -14
_diffrn_reflns_number 13706
_diffrn_reflns_point_group_measured_fraction_full 0.992
_diffrn_reflns_point_group_measured_fraction_max 0.904
_diffrn_reflns_theta_full 30.700
_diffrn_reflns_theta_max 32.321
_diffrn_reflns_theta_min 3.527
_diffrn_source 'fine-focus sealed X-ray tube'
_diffrn_source_type 'Enhance (Mo) X-ray Source'
_exptl_absorpt_coefficient_mu 3.138
_exptl_absorpt_correction_T_max 1.00000
_exptl_absorpt_correction_T_min 0.93749
_exptl_absorpt_correction_type multi-scan
_exptl_absorpt_process_details
;
CrysAlisPro 1.171.38.43 (Rigaku Oxford Diffraction, 2015)
Empirical absorption correction using spherical harmonics,
 implemented in SCALE3 ABSPACK scaling algorithm.
;
_exptl_crystal_colour yellow
_exptl_crystal_density_diffrn 1.985
_exptl_crystal_description prism
_exptl_crystal_F_000 1376
_exptl_crystal_size_max 0.610
_exptl_crystal_size_mid 0.420
_exptl_crystal_size_min 0.400
_refine_diff_density_max 1.291
_refine_diff_density_min -0.945
_refine_diff_density_rms 0.107
_refine_ls_extinction_method none
_refine_ls_goodness_of_fit_ref 1.001
_refine_ls_hydrogen_treatment mixed
_refine_ls_matrix_type full
_refine_ls_number_parameters 415
_refine_ls_number_reflns 7488
_refine_ls_number_restraints 65
_refine_ls_restrained_S_all 1.003
_refine_ls_R_factor_all 0.0393
_refine_ls_R_factor_gt 0.0326
_refine_ls_shift/su_max 0.030
_refine_ls_shift/su_mean 0.001
_refine_ls_structure_factor_coef Fsqd
_refine_ls_weighting_details 'w=1/[\s^2^(Fo^2^)+(0.0230P)^2^+2.0307P] where P=(Fo^2^+2Fc^2^)/3'
_refine_ls_weighting_scheme calc
_refine_ls_wR_factor_gt 0.0617
_refine_ls_wR_factor_ref 0.0644
_reflns_Friedel_coverage 0.000
_reflns_number_gt 6634
_reflns_number_total 7488
_reflns_threshold_expression 'I > 2\s(I)'
_cod_data_source_file c8nj01928b2.cif
_cod_data_source_block tb
_cod_depositor_comments 'Adding full bibliography for 7057647--7057650.cif.'
_cod_database_code 7057649
_shelx_shelxl_version_number 2016/6
_shelx_space_group_comment
;
The symmetry employed for this shelxl refinement is uniquely defined
by the following loop, which should always be used as a source of
symmetry information in preference to the above space-group names.
They are only intended as comments.
;
_shelx_estimated_absorpt_t_min 0.250
_shelx_estimated_absorpt_t_max 0.367
_oxdiff_exptl_absorpt_empirical_full_min 0.946
_oxdiff_exptl_absorpt_empirical_full_max 1.073
_oxdiff_exptl_absorpt_empirical_details
;
Empirical correction (ABSPACK) includes:
- Absorption correction using spherical harmonics
- Frame scaling
;

loop_
_space_group_symop_operation_xyz
'x, y, z'
'-x+1/2, y+1/2, -z+1/2'
'-x, -y, -z'
'x-1/2, -y-1/2, z-1/2'

loop_
_atom_site_label
_atom_site_type_symbol
_atom_site_fract_x
_atom_site_fract_y
_atom_site_fract_z
_atom_site_U_iso_or_equiv
_atom_site_adp_type
_atom_site_occupancy
_atom_site_site_symmetry_order
_atom_site_calc_flag
_atom_site_refinement_flags_posn
_atom_site_refinement_flags_adp
_atom_site_refinement_flags_occupancy
_atom_site_disorder_assembly
_atom_site_disorder_group
Tb1 Tb 0.71821(2) 0.60948(2) 0.21490(2) 0.02225(4) Uani 1 1 d . . . . .
C1 C 0.5405(3) 0.72150(12) 0.1204(3) 0.0298(5) Uani 1 1 d . . . . .
C2 C 0.7067(3) 0.48134(11) 0.0796(3) 0.0289(5) Uani 1 1 d . . . . .
C3 C 0.9131(4) 0.80339(14) 0.2262(5) 0.0556(10) Uani 1 1 d . . . . .
H3A H 0.939119 0.814870 0.142392 0.083 Uiso 1 1 calc R U . . .
H3B H 0.984427 0.812150 0.295276 0.083 Uiso 1 1 calc R U . . .
H3C H 0.833737 0.824326 0.241815 0.083 Uiso 1 1 calc R U . . .
C4 C 0.8853(3) 0.73952(12) 0.2250(3) 0.0307(6) Uani 1 1 d . . . . .
C5 C 0.9969(3) 0.69700(12) 0.2546(3) 0.0296(5) Uani 1 1 d . . . . .
C6 C 1.1296(3) 0.71448(15) 0.2908(4) 0.0425(7) Uani 1 1 d . . . . .
H6 H 1.150637 0.753710 0.304912 0.051 Uiso 1 1 calc R U . . .
C7 C 1.2286(3) 0.67264(16) 0.3053(4) 0.0485(8) Uani 1 1 d . . . . .
H7 H 1.317345 0.683363 0.331194 0.058 Uiso 1 1 calc R U . . .
C8 C 1.1963(3) 0.61488(15) 0.2814(4) 0.0416(7) Uani 1 1 d . . . . .
H8 H 1.262883 0.586422 0.288820 0.050 Uiso 1 1 calc R U . . .
C9 C 1.0620(3) 0.59969(13) 0.2459(3) 0.0308(6) Uani 1 1 d . . . . .
C10 C 1.0200(3) 0.53893(12) 0.2087(3) 0.0309(6) Uani 1 1 d . . . . .
C11 C 1.1197(3) 0.49042(14) 0.2168(4) 0.0450(8) Uani 1 1 d . . . . .
H11A H 1.181847 0.494631 0.295940 0.068 Uiso 1 1 calc R U . . .
H11B H 1.167684 0.491704 0.141000 0.068 Uiso 1 1 calc R U . . .
H11C H 1.073894 0.453705 0.218826 0.068 Uiso 1 1 calc R U . . .
N1 N 0.4346(3) 0.75363(12) 0.0777(4) 0.0450(7) Uani 1 1 d . . . . .
H1A H 0.365(4) 0.7386(17) 0.048(4) 0.054 Uiso 1 1 d . U . . .
H1B H 0.443(4) 0.7880(17) 0.080(4) 0.054 Uiso 1 1 d . U . . .
N2 N 0.6549(3) 0.43291(12) 0.0248(3) 0.0435(7) Uani 1 1 d . . . . .
H2A H 0.578(4) 0.4339(17) -0.001(4) 0.052 Uiso 1 1 d . U . . .
H2B H 0.700(4) 0.4029(18) 0.028(4) 0.052 Uiso 1 1 d . U . . .
N3 N 0.6595(3) 0.75031(10) 0.1547(3) 0.0323(5) Uani 1 1 d D . . . .
H3 H 0.663(3) 0.7863(12) 0.147(3) 0.039 Uiso 1 1 d D U . . .
N4 N 0.8421(3) 0.48102(10) 0.1215(3) 0.0345(5) Uani 1 1 d D . . . .
H4 H 0.883(3) 0.4504(12) 0.121(4) 0.041 Uiso 1 1 d D U . . .
N5 N 0.7695(2) 0.71604(9) 0.1925(2) 0.0266(4) Uani 1 1 d . . . . .
N6 N 0.8940(2) 0.53368(10) 0.1673(2) 0.0295(5) Uani 1 1 d . . . . .
N7 N 0.9635(2) 0.64004(10) 0.2373(2) 0.0271(4) Uani 1 1 d . . . . .
O1 O 0.53435(19) 0.66698(8) 0.1288(2) 0.0333(4) Uani 1 1 d . . . . .
O2 O 0.63923(19) 0.52635(8) 0.0919(2) 0.0314(4) Uani 1 1 d . . . . .
O3 O 0.7510(2) 0.62893(11) -0.0147(2) 0.0398(5) Uani 1 1 d D . . . .
H3WA H 0.712(4) 0.6131(16) -0.074(3) 0.060 Uiso 1 1 d D U . . .
H3WB H 0.820(2) 0.6388(17) -0.031(4) 0.060 Uiso 1 1 d D U . . .
O4 O 0.5281(3) 0.56242(10) 0.3043(2) 0.0411(5) Uani 1 1 d D . . . .
H4WA H 0.508(4) 0.5308(10) 0.285(4) 0.062 Uiso 1 1 d D U . . .
H4WB H 0.537(4) 0.5650(19) 0.3802(19) 0.062 Uiso 1 1 d D U . . .
O5 O 0.6787(3) 0.66563(9) 0.4116(2) 0.0398(5) Uani 1 1 d D . . . .
H5WA H 0.644(4) 0.6954(11) 0.414(4) 0.060 Uiso 1 1 d D U . . .
H5WB H 0.673(4) 0.6475(15) 0.475(3) 0.060 Uiso 1 1 d D U . . .
O6 O 0.8036(3) 0.56058(10) 0.4156(2) 0.0408(5) Uani 1 1 d D . . . .
H6WA H 0.862(3) 0.5776(17) 0.453(4) 0.061 Uiso 1 1 d D U . . .
H6WB H 0.797(4) 0.5277(9) 0.429(4) 0.061 Uiso 1 1 d D U . . .
N8 N 0.5968(3) 0.58080(12) 0.6782(3) 0.0377(6) Uani 1 1 d . . . . .
O7 O 0.5844(3) 0.56085(12) 0.7899(2) 0.0519(6) Uani 1 1 d . . . . .
O8 O 0.6740(3) 0.62237(10) 0.6657(3) 0.0471(6) Uani 1 1 d . . . . .
O9 O 0.5311(4) 0.55863(16) 0.5809(3) 0.0844(11) Uani 1 1 d . . . . .
N9 N 0.5787(3) 0.81767(11) 0.4393(3) 0.0375(6) Uani 1 1 d D . . . .
O10 O 0.5147(3) 0.77220(12) 0.4328(3) 0.0693(8) Uani 1 1 d D . . . .
O11 O 0.7045(3) 0.81649(13) 0.4541(3) 0.0675(8) Uani 1 1 d D . . . .
O12 O 0.5234(3) 0.86594(10) 0.4308(3) 0.0602(8) Uani 1 1 d D . . . .
N10 N 0.5838(12) 0.8995(4) 0.0879(14) 0.058(3) Uani 0.595(9) 1 d D . P A 1
O13 O 0.5959(16) 0.9504(5) 0.0432(19) 0.082(4) Uani 0.595(9) 1 d D U P A 1
O14 O 0.4832(7) 0.8735(2) 0.0575(7) 0.077(2) Uani 0.595(9) 1 d D . P A 1
O15 O 0.6760(7) 0.8769(3) 0.1584(8) 0.106(3) Uani 0.595(9) 1 d D U P A 1
N10A N 0.6311(14) 0.9115(6) 0.0922(17) 0.049(3) Uani 0.405(9) 1 d D . P A 2
O13A O 0.566(2) 0.9558(7) 0.048(3) 0.075(5) Uani 0.405(9) 1 d D . P A 2
O14A O 0.5749(10) 0.8658(4) 0.0921(12) 0.085(4) Uani 0.405(9) 1 d D . P A 2
O15A O 0.7489(9) 0.9219(4) 0.1314(12) 0.102(4) Uani 0.405(9) 1 d D U P A 2

loop_
_atom_site_aniso_label
_atom_site_aniso_U_11
_atom_site_aniso_U_22
_atom_site_aniso_U_33
_atom_site_aniso_U_23
_atom_site_aniso_U_13
_atom_site_aniso_U_12
Tb1 0.02053(6) 0.02033(6) 0.02614(6) 0.00065(5) 0.00390(4) 0.00006(4)
C1 0.0300(13) 0.0281(12) 0.0313(14) 0.0023(11) 0.0040(11) -0.0005(10)
C2 0.0313(14) 0.0266(12) 0.0295(13) -0.0051(10) 0.0065(11) -0.0031(10)
C3 0.0413(19) 0.0324(16) 0.094(3) -0.0007(18) 0.011(2) -0.0120(14)
C4 0.0301(14) 0.0272(12) 0.0355(15) 0.0000(11) 0.0073(11) -0.0061(10)
C5 0.0261(13) 0.0329(13) 0.0303(14) -0.0015(11) 0.0052(11) -0.0075(11)
C6 0.0310(15) 0.0422(16) 0.053(2) -0.0041(15) 0.0013(14) -0.0107(13)
C7 0.0240(14) 0.061(2) 0.059(2) -0.0039(18) -0.0017(14) -0.0092(15)
C8 0.0234(14) 0.0505(18) 0.0498(19) -0.0046(15) 0.0000(13) 0.0007(13)
C9 0.0232(12) 0.0394(14) 0.0301(14) -0.0007(11) 0.0040(10) 0.0009(11)
C10 0.0280(13) 0.0343(14) 0.0309(14) -0.0005(11) 0.0054(11) 0.0059(11)
C11 0.0283(15) 0.0431(17) 0.063(2) -0.0041(16) 0.0044(15) 0.0116(13)
N1 0.0342(15) 0.0285(12) 0.069(2) 0.0070(14) -0.0062(14) 0.0033(11)
N2 0.0381(15) 0.0306(13) 0.061(2) -0.0140(13) 0.0022(14) -0.0053(12)
N3 0.0305(12) 0.0212(10) 0.0444(14) 0.0050(10) 0.0018(11) -0.0002(9)
N4 0.0322(13) 0.0241(11) 0.0465(15) -0.0054(10) 0.0021(11) 0.0036(9)
N5 0.0270(11) 0.0237(10) 0.0297(11) 0.0024(9) 0.0053(9) -0.0017(8)
N6 0.0272(11) 0.0275(11) 0.0337(12) -0.0054(9) 0.0037(9) 0.0017(9)
N7 0.0211(10) 0.0306(11) 0.0296(11) -0.0011(9) 0.0034(9) -0.0015(9)
O1 0.0286(10) 0.0233(9) 0.0471(12) 0.0061(8) 0.0013(9) -0.0010(7)
O2 0.0274(10) 0.0266(9) 0.0398(11) -0.0060(8) 0.0026(8) -0.0009(7)
O3 0.0388(13) 0.0513(13) 0.0308(11) -0.0018(10) 0.0095(10) -0.0101(10)
O4 0.0447(13) 0.0420(12) 0.0389(12) -0.0009(11) 0.0138(11) -0.0111(10)
O5 0.0603(15) 0.0276(10) 0.0340(12) 0.0037(9) 0.0158(11) 0.0072(10)
O6 0.0453(14) 0.0390(12) 0.0380(13) 0.0094(10) 0.0050(10) 0.0122(10)
N8 0.0404(14) 0.0401(14) 0.0345(14) 0.0024(11) 0.0118(11) 0.0069(11)
O7 0.0507(15) 0.0702(16) 0.0374(13) 0.0175(12) 0.0153(11) 0.0074(13)
O8 0.0511(15) 0.0441(12) 0.0484(14) 0.0043(11) 0.0146(12) -0.0006(11)
O9 0.112(3) 0.103(3) 0.0385(15) -0.0133(16) 0.0137(17) -0.052(2)
N9 0.0415(14) 0.0367(13) 0.0358(14) 0.0004(11) 0.0103(11) 0.0027(11)
O10 0.081(2) 0.0473(15) 0.083(2) -0.0042(15) 0.0212(18) -0.0192(15)
O11 0.0427(15) 0.0726(19) 0.086(2) 0.0134(17) 0.0051(15) 0.0158(14)
O12 0.0642(17) 0.0375(12) 0.085(2) 0.0089(13) 0.0331(16) 0.0137(12)
N10 0.071(7) 0.042(6) 0.053(4) -0.018(4) -0.030(5) 0.022(4)
O13 0.114(10) 0.034(4) 0.090(7) 0.008(5) -0.019(7) -0.003(5)
O14 0.074(5) 0.044(3) 0.103(5) 0.017(3) -0.024(4) -0.015(3)
O15 0.092(5) 0.058(4) 0.152(7) 0.017(4) -0.055(5) 0.015(4)
N10A 0.072(9) 0.038(6) 0.032(5) -0.009(5) -0.019(6) 0.018(5)
O13A 0.061(6) 0.023(5) 0.140(14) 0.003(6) 0.005(7) 0.006(4)
O14A 0.066(7) 0.029(4) 0.150(10) 0.033(5) -0.025(6) -0.013(4)
O15A 0.077(6) 0.069(6) 0.149(9) -0.019(6) -0.036(6) 0.008(5)

loop_
_atom_type_symbol
_atom_type_description
_atom_type_scat_dispersion_real
_atom_type_scat_dispersion_imag
_atom_type_scat_source
C C 0.0033 0.0016 'International Tables Vol C Tables 4.2.6.8 and 6.1.1.4'
H H 0.0000 0.0000 'International Tables Vol C Tables 4.2.6.8 and 6.1.1.4'
N N 0.0061 0.0033 'International Tables Vol C Tables 4.2.6.8 and 6.1.1.4'
O O 0.0106 0.0060 'International Tables Vol C Tables 4.2.6.8 and 6.1.1.4'
Tb Tb -0.1723 4.1537 'International Tables Vol C Tables 4.2.6.8 and 6.1.1.4'

loop_
_geom_angle_atom_site_label_1
_geom_angle_atom_site_label_2
_geom_angle_atom_site_label_3
_geom_angle
O1 Tb1 O2 93.31(7)
O1 Tb1 O6 139.72(8)
O2 Tb1 O6 97.85(8)
O1 Tb1 O3 74.55(8)
O2 Tb1 O3 73.48(8)
O6 Tb1 O3 145.69(8)
O1 Tb1 O5 79.12(8)
O2 Tb1 O5 141.07(7)
O6 Tb1 O5 68.00(8)
O3 Tb1 O5 137.78(8)
O1 Tb1 O4 76.92(8)
O2 Tb1 O4 67.58(7)
O6 Tb1 O4 72.03(9)
O3 Tb1 O4 129.54(8)
O5 Tb1 O4 73.52(8)
O1 Tb1 N5 65.26(7)
O2 Tb1 N5 142.64(7)
O6 Tb1 N5 118.46(8)
O3 Tb1 N5 71.46(8)
O5 Tb1 N5 67.70(7)
O4 Tb1 N5 129.51(8)
O1 Tb1 N7 125.95(7)
O2 Tb1 N7 121.80(7)
O6 Tb1 N7 79.17(8)
O3 Tb1 N7 77.95(8)
O5 Tb1 N7 92.04(8)
O4 Tb1 N7 150.89(8)
N5 Tb1 N7 62.17(7)
O1 Tb1 N6 146.85(8)
O2 Tb1 N6 63.09(7)
O6 Tb1 N6 70.29(8)
O3 Tb1 N6 76.39(8)
O5 Tb1 N6 133.94(8)
O4 Tb1 N6 110.90(8)
N5 Tb1 N6 119.15(7)
N7 Tb1 N6 61.42(7)
O1 C1 N1 122.2(3)
O1 C1 N3 120.7(3)
N1 C1 N3 117.1(3)
O2 C2 N2 123.1(3)
O2 C2 N4 120.2(2)
N2 C2 N4 116.7(3)
C4 C3 H3A 109.5
C4 C3 H3B 109.5
H3A C3 H3B 109.5
C4 C3 H3C 109.5
H3A C3 H3C 109.5
H3B C3 H3C 109.5
N5 C4 C5 114.4(2)
N5 C4 C3 125.1(3)
C5 C4 C3 120.4(3)
N7 C5 C6 121.6(3)
N7 C5 C4 115.9(2)
C6 C5 C4 122.4(3)
C7 C6 C5 118.8(3)
C7 C6 H6 120.6
C5 C6 H6 120.6
C6 C7 C8 119.9(3)
C6 C7 H7 120.0
C8 C7 H7 120.0
C7 C8 C9 119.0(3)
C7 C8 H8 120.5
C9 C8 H8 120.5
N7 C9 C8 121.5(3)
N7 C9 C10 116.2(2)
C8 C9 C10 122.2(3)
N6 C10 C9 113.9(2)
N6 C10 C11 125.0(3)
C9 C10 C11 121.0(3)
C10 C11 H11A 109.5
C10 C11 H11B 109.5
H11A C11 H11B 109.5
C10 C11 H11C 109.5
H11A C11 H11C 109.5
H11B C11 H11C 109.5
C1 N1 H1A 121(3)
C1 N1 H1B 117(3)
H1A N1 H1B 122(4)
C2 N2 H2A 116(3)
C2 N2 H2B 120(3)
H2A N2 H2B 123(4)
N5 N3 C1 116.2(2)
N5 N3 H3 124(2)
C1 N3 H3 120(2)
N6 N4 C2 114.8(2)
N6 N4 H4 126(3)
C2 N4 H4 119(2)
C4 N5 N3 120.3(2)
C4 N5 Tb1 124.91(18)
N3 N5 Tb1 114.51(16)
C10 N6 N4 120.6(2)
C10 N6 Tb1 123.08(18)
N4 N6 Tb1 114.72(17)
C9 N7 C5 119.0(2)
C9 N7 Tb1 120.75(18)
C5 N7 Tb1 119.88(17)
C1 O1 Tb1 122.77(19)
C2 O2 Tb1 124.62(18)
Tb1 O3 H3WA 123(3)
Tb1 O3 H3WB 120(3)
H3WA O3 H3WB 111(5)
Tb1 O4 H4WA 120(3)
Tb1 O4 H4WB 110(3)
H4WA O4 H4WB 109(4)
Tb1 O5 H5WA 128(3)
Tb1 O5 H5WB 116(3)
H5WA O5 H5WB 112(4)
Tb1 O6 H6WA 111(3)
Tb1 O6 H6WB 126(3)
H6WA O6 H6WB 119(5)
O9 N8 O8 120.8(3)
O9 N8 O7 118.6(3)
O8 N8 O7 120.5(3)
O10 N9 O12 122.0(3)
O10 N9 O11 120.3(3)
O12 N9 O11 117.7(3)
O14 N10 O15 120.2(10)
O14 N10 O13 119.3(10)
O15 N10 O13 120.5(12)
O14A N10A O15A 127.6(12)
O14A N10A O13A 119.1(14)
O15A N10A O13A 113.2(14)

loop_
_geom_bond_atom_site_label_1
_geom_bond_atom_site_label_2
_geom_bond_distance
Tb1 O1 2.3466(19)
Tb1 O2 2.3613(19)
Tb1 O6 2.394(2)
Tb1 O3 2.442(2)
Tb1 O5 2.454(2)
Tb1 O4 2.463(2)
Tb1 N5 2.510(2)
Tb1 N7 2.543(2)
Tb1 N6 2.564(2)
C1 O1 1.254(3)
C1 N1 1.321(4)
C1 N3 1.371(4)
C2 O2 1.248(3)
C2 N2 1.319(4)
C2 N4 1.373(4)
C3 C4 1.489(4)
C3 H3A 0.9600
C3 H3B 0.9600
C3 H3C 0.9600
C4 N5 1.286(3)
C4 C5 1.486(4)
C5 N7 1.353(3)
C5 C6 1.396(4)
C6 C7 1.376(5)
C6 H6 0.9300
C7 C8 1.376(5)
C7 H7 0.9300
C8 C9 1.396(4)
C8 H8 0.9300
C9 N7 1.348(3)
C9 C10 1.489(4)
C10 N6 1.288(4)
C10 C11 1.491(4)
C11 H11A 0.9600
C11 H11B 0.9600
C11 H11C 0.9600
N1 H1A 0.80(4)
N1 H1B 0.79(4)
N2 H2A 0.79(4)
N2 H2B 0.82(4)
N3 N5 1.371(3)
N3 H3 0.83(3)
N4 N6 1.372(3)
N4 H4 0.81(3)
O3 H3WA 0.768(18)
O3 H3WB 0.761(19)
O4 H4WA 0.770(18)
O4 H4WB 0.769(18)
O5 H5WA 0.767(18)
O5 H5WB 0.776(18)
O6 H6WA 0.763(18)
O6 H6WB 0.770(18)
N8 O9 1.229(4)
N8 O8 1.244(3)
N8 O7 1.246(3)
N9 O10 1.221(3)
N9 O12 1.236(3)
N9 O11 1.253(4)
N10 O14 1.181(10)
N10 O15 1.215(10)
N10 O13 1.263(11)
N10A O14A 1.191(12)
N10A O15A 1.223(11)
N10A O13A 1.257(13)
